data_7040677
loop_
_publ_author_name
'Poropudas, Merja J.'
'Rautiainen, J. Mikko'
'Oilunkaniemi, Raija'
'Laitinen, Risto S.'

_publ_section_title
;
 Synthesis, characterization, and ligand behaviour of a new ditelluroether
 (C10H7)Te(CH2)4Te(C10H7) and the concurrently formed ionic
 [(C10H7)Te(CH2)4]Br.
;
_journal_issue 43
_journal_name_full 'Dalton transactions (Cambridge, England : 2003)'
_journal_page_first 17206
_journal_page_last 17215
_journal_paper_doi 10.1039/c6dt02599d
_journal_volume 45
_journal_year 2016
_chemical_formula_sum 'C14 H15 Cl Te'
_chemical_formula_weight 346.31
_chemical_name_systematic
;
1-naphthyltetrahydrotellurophenium chloride
;
_space_group_crystal_system orthorhombic
_space_group_IT_number 19
_space_group_name_Hall 'P 2ac 2ab'
_space_group_name_H-M_alt 'P 21 21 21'
_symmetry_space_group_name_Hall 'P 2ac 2ab'
_symmetry_space_group_name_H-M 'P 21 21 21'
_atom_sites_solution_hydrogens geom
_atom_sites_solution_primary direct
_atom_sites_solution_secondary difmap
_audit_creation_method SHELXL-2013
_audit_update_record
;
2016-06-27 deposited with the CCDC.
2016-09-19 downloaded from the CCDC.
;
_cell_angle_alpha 90
_cell_angle_beta 90
_cell_angle_gamma 90
_cell_formula_units_Z 4
_cell_length_a 7.1073(14)
_cell_length_b 11.861(2)
_cell_length_c 15.403(3)
_cell_measurement_reflns_used 2345
_cell_measurement_temperature 150(2)
_cell_measurement_theta_max 25.994
_cell_measurement_theta_min 3.154
_cell_volume 1298.5(4)
_computing_cell_refinement 'DENZO-SMN (Otwinowski & Minor, 1997)'
_computing_data_collection 'COLLECT (Bruker, 2008)'
_computing_data_reduction 'DENZO-SMN (Otwinowski & Minor, 1997)'
_computing_molecular_graphics 'DIAMOND (Brandenburg, 2006)'
_computing_publication_material 'WinGX (Farrugia, 1999)'
_computing_structure_refinement 'SHELXL-2013 (Sheldrick, 2013)'
_computing_structure_solution 'SHELXS-2013 (Sheldrick, 2013)'
_diffrn_ambient_temperature 150(2)
_diffrn_measured_fraction_theta_full 0.997
_diffrn_measured_fraction_theta_max 0.996
_diffrn_measurement_device_type 'Bruker Nonius Kappaccd'
_diffrn_measurement_method '\f scans, and \w scans with \k offsets'
_diffrn_radiation_type MoK\a
_diffrn_radiation_wavelength 0.71073
_diffrn_reflns_av_R_equivalents 0.0696
_diffrn_reflns_av_unetI/netI 0.0565
_diffrn_reflns_Laue_measured_fraction_full 0.997
_diffrn_reflns_Laue_measured_fraction_max 0.996
_diffrn_reflns_limit_h_max 7
_diffrn_reflns_limit_h_min -8
_diffrn_reflns_limit_k_max 1425.994
_diffrn_reflns_limit_k_min -14
_diffrn_reflns_limit_l_max 19
_diffrn_reflns_limit_l_min -18
_diffrn_reflns_number 7365
_diffrn_reflns_point_group_measured_fraction_full 0.998
_diffrn_reflns_point_group_measured_fraction_max 0.998
_diffrn_reflns_theta_full 25.242
_diffrn_reflns_theta_max 25.994
_diffrn_reflns_theta_min 3.154
_diffrn_source 'fine-focus sealed tube'
_exptl_absorpt_coefficient_mu 2.467
_exptl_absorpt_correction_T_max 0.9491
_exptl_absorpt_correction_T_min 0.6632
_exptl_absorpt_correction_type multi-scan
_exptl_absorpt_process_details 'XPREP in SHELXTL (Sheldrick 2008)'
_exptl_crystal_colour colourless
_exptl_crystal_density_diffrn 1.772
_exptl_crystal_description block
_exptl_crystal_F_000 672
_exptl_crystal_recrystallization_method 'Re-crystallisation from solvent'
_exptl_crystal_size_max 0.200
_exptl_crystal_size_mid 0.100
_exptl_crystal_size_min 0.015
_refine_diff_density_max 0.911
_refine_diff_density_min -0.656
_refine_diff_density_rms 0.150
_refine_ls_abs_structure_details
;
 Refined as an inversion twin.
;
_refine_ls_abs_structure_Flack 0.24(8)
_refine_ls_extinction_coef 0.0032(8)
_refine_ls_extinction_expression Fc^*^=kFc[1+0.001xFc^2^\l^3^/sin(2\q)]^-1/4^
_refine_ls_extinction_method SHELXL
_refine_ls_goodness_of_fit_ref 1.160
_refine_ls_hydrogen_treatment constr
_refine_ls_matrix_type full
_refine_ls_number_parameters 147
_refine_ls_number_reflns 2528
_refine_ls_number_restraints 0
_refine_ls_restrained_S_all 1.160
_refine_ls_R_factor_all 0.0550
_refine_ls_R_factor_gt 0.0469
_refine_ls_shift/su_max 0.000
_refine_ls_shift/su_mean 0.000
_refine_ls_structure_factor_coef Fsqd
_refine_ls_weighting_details 'w=1/[\s^2^(Fo^2^)+(0.0056P)^2^+10.8059P] where P=(Fo^2^+2Fc^2^)/3'
_refine_ls_weighting_scheme calc
_refine_ls_wR_factor_gt 0.0979
_refine_ls_wR_factor_ref 0.1040
_reflns_Friedel_coverage 0.718
_reflns_Friedel_fraction_full 1.000
_reflns_Friedel_fraction_max 1.000
_reflns_number_gt 2345
_reflns_number_total 2528
_reflns_threshold_expression 'I > 2\s(I)'
_cod_data_source_file c6dt02599d9.cif
_cod_data_source_block cmpd5
_cod_depositor_comments 'Adding full bibliography for 7040672--7040677.cif.'
_cod_original_cell_volume 1298.4(5)
_cod_database_code 7040677
_shelx_space_group_comment
;
The symmetry employed for this shelxl refinement is uniquely defined
by the following loop, which should always be used as a source of
symmetry information in preference to the above space-group names.
They are only intended as comments.
;
_shelx_estimated_absorpt_t_min 0.638
_shelx_estimated_absorpt_t_max 0.964
_shelxl_version_number 2013-4
_solvent_exptl_crystal_recrystallization_method dichloromethane

loop_
_space_group_symop_operation_xyz
'x, y, z'
'-x+1/2, -y, z+1/2'
'x+1/2, -y+1/2, -z'
'-x, y+1/2, -z+1/2'

loop_
_atom_site_label
_atom_site_type_symbol
_atom_site_fract_x
_atom_site_fract_y
_atom_site_fract_z
_atom_site_U_iso_or_equiv
_atom_site_adp_type
_atom_site_occupancy
_atom_site_site_symmetry_order
_atom_site_calc_flag
_atom_site_refinement_flags_posn
_atom_site_refinement_flags_adp
Te1 Te 0.30771(10) 0.61074(6) 0.51074(4) 0.0217(2) Uani 1 1 d . .
Cl1 Cl -0.0813(4) 0.6740(2) 0.60608(18) 0.0183(6) Uani 1 1 d . .
C1 C 0.1095(17) 0.5944(11) 0.4096(8) 0.029(3) Uani 1 1 d . .
H1A H -0.0127 0.5676 0.4326 0.035 Uiso 1 1 calc R U
H1B H 0.0897 0.6677 0.3803 0.035 Uiso 1 1 calc R U
C2 C 0.192(2) 0.5088(11) 0.3467(8) 0.037(3) Uani 1 1 d . .
H2A H 0.1783 0.4318 0.3709 0.045 Uiso 1 1 calc R U
H2B H 0.1233 0.5119 0.2908 0.045 Uiso 1 1 calc R U
C3 C 0.397(2) 0.5346(12) 0.3321(10) 0.037(3) Uani 1 1 d . .
H3A H 0.4532 0.4741 0.2963 0.044 Uiso 1 1 calc R U
H3B H 0.4079 0.6062 0.2996 0.044 Uiso 1 1 calc R U
C4 C 0.504(2) 0.5443(11) 0.4158(9) 0.030(3) Uani 1 1 d . .
H4A H 0.6124 0.5958 0.4089 0.036 Uiso 1 1 calc R U
H4B H 0.5510 0.4695 0.4343 0.036 Uiso 1 1 calc R U
C10 C 0.2581(16) 0.4473(10) 0.5661(8) 0.026(3) Uani 1 1 d . .
C11 C 0.0956(17) 0.3894(12) 0.5520(7) 0.030(3) Uani 1 1 d . .
H11 H 0.0010 0.4204 0.5155 0.036 Uiso 1 1 calc R U
C12 C 0.068(2) 0.2836(11) 0.5913(11) 0.041(4) Uani 1 1 d . .
H12 H -0.0448 0.2429 0.5799 0.049 Uiso 1 1 calc R U
C13 C 0.198(3) 0.2389(10) 0.6452(8) 0.035(3) Uani 1 1 d . .
H13 H 0.1737 0.1688 0.6728 0.042 Uiso 1 1 calc R U
C14 C 0.3694(19) 0.2946(11) 0.6611(9) 0.032(3) Uani 1 1 d . .
C15 C 0.509(2) 0.2520(11) 0.7194(9) 0.038(4) Uani 1 1 d . .
H15 H 0.4857 0.1837 0.7498 0.046 Uiso 1 1 calc R U
C16 C 0.677(2) 0.3086(11) 0.7325(8) 0.035(3) Uani 1 1 d . .
H16 H 0.7700 0.2775 0.7699 0.042 Uiso 1 1 calc R U
C17 C 0.710(2) 0.4099(11) 0.6913(8) 0.034(3) Uani 1 1 d . .
H17 H 0.8253 0.4482 0.7008 0.041 Uiso 1 1 calc R U
C18 C 0.5769(18) 0.4566(10) 0.6366(7) 0.023(3) Uani 1 1 d . .
H18 H 0.6034 0.5266 0.6091 0.028 Uiso 1 1 calc R U
C19 C 0.4022(17) 0.4030(10) 0.6202(8) 0.027(3) Uani 1 1 d . .

loop_
_atom_site_aniso_label
_atom_site_aniso_U_11
_atom_site_aniso_U_22
_atom_site_aniso_U_33
_atom_site_aniso_U_23
_atom_site_aniso_U_13
_atom_site_aniso_U_12
Te1 0.0207(3) 0.0208(3) 0.0237(4) -0.0019(3) -0.0016(3) -0.0005(3)
Cl1 0.0178(13) 0.0094(11) 0.0277(14) -0.0007(11) 0.0093(11) 0.0004(11)
C1 0.025(6) 0.027(7) 0.034(7) 0.002(6) -0.005(5) 0.004(6)
C2 0.044(8) 0.038(7) 0.029(6) -0.008(5) -0.009(8) 0.003(8)
C3 0.037(8) 0.036(8) 0.037(8) -0.001(6) 0.001(7) 0.008(6)
C4 0.035(7) 0.024(6) 0.030(7) 0.005(6) 0.008(6) 0.003(6)
C10 0.020(6) 0.025(6) 0.033(7) -0.009(5) 0.004(5) -0.003(5)
C11 0.033(6) 0.028(6) 0.029(6) -0.004(7) -0.002(5) 0.004(7)
C12 0.039(8) 0.026(7) 0.057(10) -0.011(7) 0.012(8) -0.012(7)
C13 0.050(8) 0.025(6) 0.031(7) -0.002(5) 0.013(8) -0.016(7)
C14 0.041(8) 0.025(6) 0.031(7) -0.007(6) 0.014(6) -0.005(5)
C15 0.059(10) 0.031(7) 0.024(7) 0.008(6) 0.014(7) 0.021(7)
C16 0.034(7) 0.037(7) 0.034(7) 0.001(5) -0.001(7) 0.002(7)
C17 0.030(7) 0.042(8) 0.031(6) 0.002(5) -0.003(6) 0.013(7)
C18 0.030(7) 0.024(6) 0.016(6) -0.002(5) 0.003(5) 0.003(5)
C19 0.027(6) 0.024(6) 0.028(6) 0.000(6) 0.003(5) 0.001(6)

loop_
_atom_type_symbol
_atom_type_description
_atom_type_scat_dispersion_real
_atom_type_scat_dispersion_imag
_atom_type_scat_source
C C 0.0033 0.0016 'International Tables Vol C Tables 4.2.6.8 and 6.1.1.4'
H H 0.0000 0.0000 'International Tables Vol C Tables 4.2.6.8 and 6.1.1.4'
Cl Cl 0.1484 0.1585 'International Tables Vol C Tables 4.2.6.8 and 6.1.1.4'
Te Te -0.5308 1.6751 'International Tables Vol C Tables 4.2.6.8 and 6.1.1.4'

loop_
_geom_angle_atom_site_label_1
_geom_angle_atom_site_label_2
_geom_angle_atom_site_label_3
_geom_angle
C1 Te1 C10 95.8(5)
C1 Te1 C4 84.1(5)
C10 Te1 C4 92.6(5)
C2 C1 Te1 105.9(9)
C2 C1 H1A 110.6
Te1 C1 H1A 110.6
C2 C1 H1B 110.6
Te1 C1 H1B 110.6
H1A C1 H1B 108.7
C3 C2 C1 109.4(12)
C3 C2 H2A 109.8
C1 C2 H2A 109.8
C3 C2 H2B 109.8
C1 C2 H2B 109.8
H2A C2 H2B 108.2
C4 C3 C2 112.2(13)
C4 C3 H3A 109.2
C2 C3 H3A 109.2
C4 C3 H3B 109.2
C2 C3 H3B 109.2
H3A C3 H3B 107.9
C3 C4 Te1 106.3(9)
C3 C4 H4A 110.5
Te1 C4 H4A 110.5
C3 C4 H4B 110.5
Te1 C4 H4B 110.5
H4A C4 H4B 108.7
C11 C10 C19 121.2(12)
C11 C10 Te1 122.1(10)
C19 C10 Te1 116.6(8)
C10 C11 C12 120.1(13)
C10 C11 H11 120.0
C12 C11 H11 120.0
C13 C12 C11 121.1(13)
C13 C12 H12 119.5
C11 C12 H12 119.5
C12 C13 C14 121.1(12)
C12 C13 H13 119.5
C14 C13 H13 119.5
C13 C14 C15 122.9(13)
C13 C14 C19 118.7(13)
C15 C14 C19 118.4(12)
C16 C15 C14 121.2(12)
C16 C15 H15 119.4
C14 C15 H15 119.4
C17 C16 C15 120.0(14)
C17 C16 H16 120.0
C15 C16 H16 120.0
C16 C17 C18 121.0(14)
C16 C17 H17 119.5
C18 C17 H17 119.5
C17 C18 C19 121.8(12)
C17 C18 H18 119.1
C19 C18 H18 119.1
C18 C19 C10 124.7(11)
C18 C19 C14 117.5(11)
C10 C19 C14 117.8(11)

loop_
_geom_bond_atom_site_label_1
_geom_bond_atom_site_label_2
_geom_bond_distance
Te1 C1 2.109(12)
Te1 C10 2.147(12)
Te1 C4 2.168(13)
C1 C2 1.521(18)
C1 H1A 0.9900
C1 H1B 0.9900
C2 C3 1.50(2)
C2 H2A 0.9900
C2 H2B 0.9900
C3 C4 1.50(2)
C3 H3A 0.9900
C3 H3B 0.9900
C4 H4A 0.9900
C4 H4B 0.9900
C10 C11 1.361(16)
C10 C19 1.421(17)
C11 C12 1.408(19)
C11 H11 0.9500
C12 C13 1.35(2)
C12 H12 0.9500
C13 C14 1.41(2)
C13 H13 0.9500
C14 C15 1.43(2)
C14 C19 1.450(17)
C15 C16 1.39(2)
C15 H15 0.9500
C16 C17 1.378(18)
C16 H16 0.9500
C17 C18 1.382(17)
C17 H17 0.9500
C18 C19 1.418(17)
C18 H18 0.9500

loop_
_geom_torsion_atom_site_label_1
_geom_torsion_atom_site_label_2
_geom_torsion_atom_site_label_3
_geom_torsion_atom_site_label_4
_geom_torsion
Te1 C1 C2 C3 -44.6(13)
C1 C2 C3 C4 52.8(15)
C2 C3 C4 Te1 -31.9(14)
C19 C10 C11 C12 0.1(18)
Te1 C10 C11 C12 -178.5(10)
C10 C11 C12 C13 2(2)
C11 C12 C13 C14 -3(2)
C12 C13 C14 C15 178.2(13)
C12 C13 C14 C19 1.6(19)
C13 C14 C15 C16 179.1(12)
C19 C14 C15 C16 -4.3(18)
C14 C15 C16 C17 2.3(19)
C15 C16 C17 C18 -0.1(19)
C16 C17 C18 C19 0.0(18)
C17 C18 C19 C10 178.7(11)
C17 C18 C19 C14 -2.0(17)
C11 C10 C19 C18 178.4(11)
Te1 C10 C19 C18 -2.9(16)
C11 C10 C19 C14 -0.9(17)
Te1 C10 C19 C14 177.8(8)
C13 C14 C19 C18 -179.3(11)
C15 C14 C19 C18 4.0(17)
C13 C14 C19 C10 0.1(17)
C15 C14 C19 C10 -176.6(11)
